data_4025672
loop_
_publ_author_name
'Kristopher J. Kolonko'
'Ilia A. Guzei'
'Hans J. Reich'

_publ_contact_author_address
;
Department of Chemistry
University of Wisconsin-Madison
1101 University Ave
Madison, WI  53706
USA
;
_publ_contact_author_email iguzei@chem.wisc.edu
_publ_contact_author_fax 608-262-0381
_publ_contact_author_name
;
Guzei, Ilia A. 
;
_publ_contact_author_phone 608-263-4694
_publ_section_title
;
 Structure and Dynamics of \a-Aryl Amide and Ketone Enolates: THF, PMDTA,
 TMTAN, HMPA, and Crypt-Solvated Lithium Enolates, and Comparison with
 Phosphazenium Analogues
;
_journal_name_full 'Journal of Organic Chemistry'
_journal_page_first 6163
_journal_page_last 6172
_journal_paper_doi 10.1021/jo100970r
_journal_volume 75
_journal_year 2010
_chemical_formula_sum 'C52 H68 F2 Li2 O8'
_chemical_formula_weight 872.94
_chemical_name_systematic
; 
 ? 
;
_space_group_IT_number 2
_symmetry_cell_setting triclinic
_symmetry_space_group_name_Hall '-P 1'
_symmetry_space_group_name_H-M 'P -1'
_atom_sites_solution_hydrogens geom
_atom_sites_solution_primary direct
_atom_sites_solution_secondary difmap
_audit_creation_method SHELXL-97
_cell_angle_alpha 93.541(2)
_cell_angle_beta 103.269(2)
_cell_angle_gamma 105.102(2)
_cell_formula_units_Z 2
_cell_length_a 10.0232(4)
_cell_length_b 13.2311(5)
_cell_length_c 19.1945(7)
_cell_measurement_reflns_used 9913
_cell_measurement_temperature 100(2)
_cell_measurement_theta_max 56.66
_cell_measurement_theta_min 2.39
_cell_volume 2371.91(16)
_computing_cell_refinement 'Bruker SAINT'
_computing_data_collection 'Bruker APEX2'
_computing_data_reduction 'Bruker SAINT'
_computing_molecular_graphics 'Bruker SHELXTL'
_computing_publication_material 'Bruker SHELXTL'
_computing_structure_refinement 'SHELXL-97 (Sheldrick, 2008)'
_computing_structure_solution 'SHELXS-97 (Sheldrick, 2008)'
_diffrn_ambient_temperature 100(2)
_diffrn_measured_fraction_theta_full 0.965
_diffrn_measured_fraction_theta_max 0.938
_diffrn_measurement_device_type 'Bruker APEX-II CCD'
_diffrn_measurement_method '\f and \w scans'
_diffrn_radiation_monochromator graphite
_diffrn_radiation_source 'fine-focus sealed tube'
_diffrn_radiation_type CuK\a
_diffrn_radiation_wavelength 1.54178
_diffrn_reflns_av_R_equivalents 0.0171
_diffrn_reflns_av_sigmaI/netI 0.0132
_diffrn_reflns_limit_h_max 12
_diffrn_reflns_limit_h_min -12
_diffrn_reflns_limit_k_max 16
_diffrn_reflns_limit_k_min -15
_diffrn_reflns_limit_l_max 22
_diffrn_reflns_limit_l_min -23
_diffrn_reflns_number 36753
_diffrn_reflns_theta_full 67.00
_diffrn_reflns_theta_max 72.06
_diffrn_reflns_theta_min 2.38
_exptl_absorpt_coefficient_mu 0.688
_exptl_absorpt_correction_T_max 0.7800
_exptl_absorpt_correction_T_min 0.7517
_exptl_absorpt_correction_type none
_exptl_crystal_density_diffrn 1.222
_exptl_crystal_density_meas 0
_exptl_crystal_density_method 'not measured'
_exptl_crystal_F_000 936
_exptl_crystal_size_max 0.44
_exptl_crystal_size_mid 0.40
_exptl_crystal_size_min 0.38
_refine_diff_density_max 0.568
_refine_diff_density_min -0.239
_refine_diff_density_rms 0.042
_refine_ls_extinction_method none
_refine_ls_goodness_of_fit_ref 1.054
_refine_ls_hydrogen_treatment mixed
_refine_ls_matrix_type full
_refine_ls_number_parameters 654
_refine_ls_number_reflns 8758
_refine_ls_number_restraints 125
_refine_ls_restrained_S_all 1.054
_refine_ls_R_factor_all 0.0589
_refine_ls_R_factor_gt 0.0562
_refine_ls_shift/su_max 0.000
_refine_ls_shift/su_mean 0.000
_refine_ls_structure_factor_coef Fsqd
_refine_ls_weighting_details 'calc w=1/[\s^2^(Fo^2^)+(0.0554P)^2^+1.8090P] where P=(Fo^2^+2Fc^2^)/3'
_refine_ls_weighting_scheme calc
_refine_ls_wR_factor_gt 0.1380
_refine_ls_wR_factor_ref 0.1400
_reflns_number_gt 8207
_reflns_number_total 8758
_reflns_threshold_expression >2sigma(I)
_cod_data_source_file jo100970r_si_006.cif
_cod_data_source_block reich14
_cod_depositor_comments
;
The following automatic conversions were performed:

'_symmetry_cell_setting' value 'Triclinic' changed to 'triclinic'
according to the built-in table from CIF Core dictionary named
'cif_core.dic' version 2.4.1 from 2010-06-29.

Automatic conversion script
Id: cif_fix_values 1646 2011-03-28 12:23:43Z adriana 
;
_cod_database_code 4025672

loop_
_symmetry_equiv_pos_as_xyz
'x, y, z'
'-x, -y, -z'

loop_
_atom_site_label
_atom_site_type_symbol
_atom_site_fract_x
_atom_site_fract_y
_atom_site_fract_z
_atom_site_U_iso_or_equiv
_atom_site_adp_type
_atom_site_occupancy
_atom_site_symmetry_multiplicity
_atom_site_calc_flag
_atom_site_refinement_flags
_atom_site_disorder_assembly
_atom_site_disorder_group
O2 O 0.11773(19) -0.16911(14) 0.06549(8) 0.0538(4) Uani 1 1 d . A .
O3 O 0.30013(15) 0.05531(14) 0.09110(8) 0.0500(4) Uani 1 1 d . A .
F1 F 0.29702(14) 0.51615(10) 0.17053(9) 0.0599(4) Uani 1 1 d D . .
O1 O -0.04513(14) 0.01786(11) 0.05961(6) 0.0340(3) Uani 1 1 d D . .
C1 C 0.1167(2) 0.23844(17) 0.11478(11) 0.0410(5) Uani 1 1 d D . .
H1 H 0.1179 0.1827 0.0815 0.049 Uiso 1 1 calc R . .
C2 C 0.2088(2) 0.33817(18) 0.11824(12) 0.0443(5) Uani 1 1 d D . .
H2 H 0.2727 0.3507 0.0880 0.053 Uiso 1 1 calc R . .
C3 C 0.2059(2) 0.41875(16) 0.16639(12) 0.0410(5) Uani 1 1 d D . .
C4 C 0.1165(2) 0.40226(17) 0.21125(13) 0.0462(5) Uani 1 1 d D . .
H4 H 0.1164 0.4586 0.2444 0.055 Uiso 1 1 calc R . .
C5 C 0.0262(2) 0.30217(17) 0.20757(11) 0.0414(5) Uani 1 1 d D . .
H5 H -0.0352 0.2905 0.2391 0.050 Uiso 1 1 calc R . .
C6 C 0.02228(19) 0.21769(15) 0.15897(10) 0.0334(4) Uani 1 1 d D . .
C7 C -0.0801(2) 0.11472(16) 0.15781(9) 0.0343(4) Uani 1 1 d D . .
H7 H -0.1318 0.1101 0.1938 0.041 Uiso 1 1 calc R . .
C8 C -0.10910(19) 0.02554(15) 0.11128(9) 0.0315(4) Uani 1 1 d D . .
C9 C -0.22226(19) -0.07220(15) 0.11639(9) 0.0317(4) Uani 1 1 d D . .
C10 C -0.3227(2) -0.07271(15) 0.15684(9) 0.0334(4) Uani 1 1 d D . .
H10 H -0.3185 -0.0093 0.1844 0.040 Uiso 1 1 calc R . .
C11 C -0.4281(2) -0.16458(16) 0.15719(10) 0.0355(4) Uani 1 1 d D . .
H11 H -0.4952 -0.1633 0.1848 0.043 Uiso 1 1 calc R . .
C12 C -0.4362(2) -0.25790(16) 0.11769(10) 0.0379(4) Uani 1 1 d D . .
H12 H -0.5081 -0.3208 0.1181 0.045 Uiso 1 1 calc R . .
C13 C -0.3379(2) -0.25835(17) 0.07765(11) 0.0412(5) Uani 1 1 d D . .
H13 H -0.3424 -0.3221 0.0504 0.049 Uiso 1 1 calc R . .
C14 C -0.2334(2) -0.16709(16) 0.07684(11) 0.0388(4) Uani 1 1 d D . .
H14 H -0.1675 -0.1692 0.0486 0.047 Uiso 1 1 calc R . .
C15 C 0.1724(2) -0.24112(19) 0.03056(11) 0.0452(5) Uani 1 1 d . A .
H15A H 0.2780 -0.2159 0.0415 0.054 Uiso 1 1 calc R . .
H15B H 0.1329 -0.2501 -0.0224 0.054 Uiso 1 1 calc R . .
C16 C 0.1254(3) -0.3427(2) 0.06039(14) 0.0621(7) Uani 1 1 d . . .
H16A H 0.1849 -0.3901 0.0543 0.075 Uiso 0.791(6) 1 calc PR A 1
H16B H 0.0236 -0.3800 0.0379 0.075 Uiso 0.791(6) 1 calc PR A 1
H16C H 0.2068 -0.3722 0.0770 0.075 Uiso 0.209(6) 1 calc PR A 2
H16D H 0.0497 -0.3954 0.0235 0.075 Uiso 0.209(6) 1 calc PR A 2
C17 C 0.1503(4) -0.3007(2) 0.14060(16) 0.0486(8) Uani 0.791(6) 1 d P A 1
H17A H 0.0853 -0.3489 0.1638 0.058 Uiso 0.791(6) 1 calc PR A 1
H17B H 0.2504 -0.2913 0.1677 0.058 Uiso 0.791(6) 1 calc PR A 1
C17A C 0.0647(16) -0.3116(10) 0.1276(6) 0.0486(8) Uani 0.209(6) 1 d P A 2
H17C H -0.0410 -0.3357 0.1155 0.058 Uiso 0.209(6) 1 calc PR A 2
H17D H 0.1039 -0.3411 0.1713 0.058 Uiso 0.209(6) 1 calc PR A 2
C18 C 0.1175(3) -0.1977(2) 0.13668(13) 0.0592(7) Uani 1 1 d . . .
H18A H 0.0228 -0.2035 0.1460 0.071 Uiso 0.791(6) 1 calc PR A 1
H18B H 0.1903 -0.1430 0.1735 0.071 Uiso 0.791(6) 1 calc PR A 1
H18C H 0.0545 -0.1654 0.1577 0.071 Uiso 0.209(6) 1 calc PR A 2
H18D H 0.2153 -0.1736 0.1690 0.071 Uiso 0.209(6) 1 calc PR A 2
C19 C 0.3585(3) 0.0892(2) 0.16709(12) 0.0580(6) Uani 1 1 d . . .
H19A H 0.3676 0.0280 0.1931 0.070 Uiso 1 1 calc R . .
H19B H 0.2956 0.1235 0.1866 0.070 Uiso 1 1 calc R . .
C20 C 0.5020(3) 0.1656(2) 0.17593(15) 0.0629(7) Uani 1 1 d . . .
H20A H 0.5752 0.1477 0.2133 0.075 Uiso 1 1 calc R . .
H20B H 0.5003 0.2385 0.1898 0.075 Uiso 1 1 calc R . .
C21 C 0.5331(3) 0.1550(2) 0.10247(15) 0.0577(6) Uani 1 1 d . . .
H21A H 0.5248 0.2172 0.0775 0.069 Uiso 1 1 calc R . .
H21B H 0.6301 0.1471 0.1070 0.069 Uiso 1 1 calc R . .
C22 C 0.4206(2) 0.0569(2) 0.06280(11) 0.0462(5) Uani 1 1 d . . .
H22A H 0.3969 0.0603 0.0102 0.055 Uiso 1 1 calc R . .
H22B H 0.4531 -0.0067 0.0721 0.055 Uiso 1 1 calc R . .
Li1 Li 0.1052(4) -0.0284(3) 0.03965(17) 0.0382(7) Uani 1 1 d . . .
O6 O 0.68141(14) 0.97131(10) 0.40839(7) 0.0334(3) Uani 1 1 d . B .
F2 F -0.17537(15) 0.62252(12) 0.33517(9) 0.0426(5) Uani 0.756(3) 1 d PD B 1
O4 O 0.4067(4) 1.0276(3) 0.44311(19) 0.0229(6) Uani 0.756(3) 1 d PD . 1
C23 C 0.1347(4) 0.8481(3) 0.3975(2) 0.0297(9) Uani 0.756(3) 1 d PD B 1
H23 H 0.2194 0.8698 0.4357 0.036 Uiso 0.756(3) 1 calc PR B 1
C24 C 0.0345(9) 0.7525(6) 0.3971(5) 0.037(3) Uani 0.756(3) 1 d PD B 1
H24 H 0.0457 0.7121 0.4362 0.044 Uiso 0.756(3) 1 calc PR B 1
C25 C -0.0814(6) 0.7188(6) 0.3381(3) 0.0305(15) Uani 0.756(3) 1 d PD B 1
C26 C -0.1074(4) 0.7791(3) 0.28362(16) 0.0327(7) Uani 0.756(3) 1 d PD B 1
H26 H -0.1905 0.7546 0.2446 0.039 Uiso 0.756(3) 1 calc PR B 1
C27 C -0.0104(4) 0.8761(3) 0.28669(15) 0.0288(6) Uani 0.756(3) 1 d PD B 1
H27 H -0.0287 0.9186 0.2495 0.035 Uiso 0.756(3) 1 calc PR B 1
C28 C 0.1146(3) 0.9137(2) 0.34308(18) 0.0251(6) Uani 0.756(3) 1 d PD B 1
C29 C 0.2125(2) 1.01649(19) 0.34165(11) 0.0268(5) Uani 0.756(3) 1 d PD B 1
H29 H 0.1816 1.0542 0.3035 0.032 Uiso 0.756(3) 1 calc PR B 1
C30 C 0.3426(2) 1.06550(19) 0.38794(11) 0.0241(5) Uani 0.756(3) 1 d PD B 1
C31 C 0.4267(3) 1.1712(2) 0.37481(14) 0.0266(6) Uani 0.756(3) 1 d PD B 1
C32 C 0.3647(3) 1.2398(3) 0.33413(16) 0.0293(6) Uani 0.756(3) 1 d PD B 1
H32 H 0.2643 1.2197 0.3139 0.035 Uiso 0.756(3) 1 calc PR B 1
C33 C 0.4462(4) 1.3350(3) 0.32304(18) 0.0367(9) Uani 0.756(3) 1 d PD B 1
H33 H 0.4022 1.3803 0.2955 0.044 Uiso 0.756(3) 1 calc PR B 1
C34 C 0.5926(7) 1.3654(5) 0.3519(5) 0.0407(17) Uani 0.756(3) 1 d PD B 1
H34 H 0.6492 1.4313 0.3441 0.049 Uiso 0.756(3) 1 calc PR B 1
C35 C 0.6564(7) 1.2996(5) 0.3922(4) 0.0340(14) Uani 0.756(3) 1 d PD B 1
H35 H 0.7570 1.3197 0.4117 0.041 Uiso 0.756(3) 1 calc PR B 1
C36 C 0.5731(4) 1.2047(3) 0.40380(18) 0.0296(7) Uani 0.756(3) 1 d PD B 1
H36 H 0.6176 1.1609 0.4327 0.036 Uiso 0.756(3) 1 calc PR B 1
O5 O 0.44142(13) 0.78322(10) 0.41786(7) 0.0323(3) Uani 1 1 d D B .
C37 C 0.3928(2) 0.76149(16) 0.34037(10) 0.0367(4) Uani 1 1 d D B .
H37A H 0.3976 0.8278 0.3186 0.044 Uiso 1 1 calc R . .
H37B H 0.2931 0.7157 0.3254 0.044 Uiso 1 1 calc R . .
C38 C 0.4935(3) 0.7057(2) 0.31755(12) 0.0521(6) Uani 1 1 d D . .
H38A H 0.4462 0.6583 0.2716 0.063 Uiso 0.832(6) 1 calc PR C 1
H38B H 0.5807 0.7571 0.3119 0.063 Uiso 0.832(6) 1 calc PR C 1
H38C H 0.4384 0.6360 0.2897 0.063 Uiso 0.168(6) 1 calc PR C 2
H38D H 0.5462 0.7481 0.2865 0.063 Uiso 0.168(6) 1 calc PR C 2
C40 C 0.5324(2) 0.71761(17) 0.44402(11) 0.0406(5) Uani 1 1 d D . .
H40A H 0.4969 0.6764 0.4807 0.049 Uiso 0.832(6) 1 calc PR C 1
H40B H 0.6314 0.7617 0.4662 0.049 Uiso 0.832(6) 1 calc PR C 1
H40C H 0.4773 0.6522 0.4584 0.049 Uiso 0.168(6) 1 calc PR C 2
H40D H 0.6118 0.7559 0.4858 0.049 Uiso 0.168(6) 1 calc PR C 2
C39 C 0.5280(3) 0.6442(2) 0.37888(15) 0.0431(7) Uani 0.832(6) 1 d PD C 1
H39A H 0.6214 0.6299 0.3827 0.052 Uiso 0.832(6) 1 calc PR C 1
H39B H 0.4531 0.5764 0.3733 0.052 Uiso 0.832(6) 1 calc PR C 1
C39A C 0.5887(16) 0.6928(13) 0.3788(6) 0.0431(7) Uani 0.168(6) 1 d PD C 2
H39C H 0.6848 0.7414 0.3834 0.052 Uiso 0.168(6) 1 calc PR C 2
H39D H 0.5956 0.6195 0.3759 0.052 Uiso 0.168(6) 1 calc PR C 2
C41 C 0.8285(2) 0.97919(16) 0.44103(11) 0.0377(4) Uani 1 1 d . . .
H41A H 0.8551 0.9177 0.4226 0.045 Uiso 1 1 calc R . .
H41B H 0.8466 0.9833 0.4942 0.045 Uiso 1 1 calc R . .
C42 C 0.9110(2) 1.08012(17) 0.41940(11) 0.0406(5) Uani 1 1 d . . .
H42A H 1.0078 1.0772 0.4174 0.049 Uiso 1 1 calc R . .
H42B H 0.9198 1.1421 0.4536 0.049 Uiso 1 1 calc R . .
C43 C 0.8206(2) 1.08464(17) 0.34472(11) 0.0410(5) Uani 1 1 d . . .
H43A H 0.8660 1.0670 0.3067 0.049 Uiso 1 1 calc R . .
H43B H 0.8072 1.1558 0.3407 0.049 Uiso 1 1 calc R . .
C44 C 0.6782(2) 1.00254(17) 0.33808(10) 0.0414(5) Uani 1 1 d . . .
H44A H 0.5979 1.0332 0.3218 0.050 Uiso 1 1 calc R . .
H44B H 0.6663 0.9410 0.3028 0.050 Uiso 1 1 calc R . .
Li2 Li 0.5251(3) 0.9347(2) 0.45703(15) 0.0299(6) Uani 1 1 d . . .
O7 O 0.01867(15) 0.36940(12) 0.45019(9) 0.0494(4) Uani 1 1 d . . .
C45 C 0.1476(2) 0.34189(17) 0.45436(14) 0.0466(5) Uani 1 1 d . . .
H45A H 0.1391 0.2939 0.4109 0.056 Uiso 1 1 calc R . .
H45B H 0.1710 0.3063 0.4975 0.056 Uiso 1 1 calc R . .
C46 C 0.2614(2) 0.44454(18) 0.45926(14) 0.0493(5) Uani 1 1 d . . .
H46A H 0.3340 0.4343 0.4343 0.059 Uiso 1 1 calc R . .
H46B H 0.3096 0.4740 0.5102 0.059 Uiso 1 1 calc R . .
C47 C 0.1801(3) 0.5161(2) 0.42212(15) 0.0564(6) Uani 1 1 d . . .
H47A H 0.2031 0.5841 0.4531 0.068 Uiso 1 1 calc R . .
H47B H 0.2041 0.5302 0.3758 0.068 Uiso 1 1 calc R . .
C48 C 0.0241(2) 0.45674(18) 0.40953(12) 0.0438(5) Uani 1 1 d . . .
H48A H -0.0289 0.5031 0.4259 0.053 Uiso 1 1 calc R . .
H48B H -0.0192 0.4314 0.3575 0.053 Uiso 1 1 calc R . .
O8 O 0.55192(17) 0.45563(14) 0.08977(8) 0.0547(4) Uani 1 1 d D D .
C49 C 0.6157(3) 0.4779(2) 0.16640(11) 0.0484(5) Uani 1 1 d D D .
H49A H 0.5567 0.4299 0.1924 0.058 Uiso 1 1 calc R . .
H49B H 0.6233 0.5516 0.1840 0.058 Uiso 1 1 calc R . .
C50 C 0.7610(3) 0.4613(2) 0.17888(13) 0.0615(7) Uani 1 1 d D . .
H50A H 0.7582 0.3873 0.1856 0.074 Uiso 0.669(5) 1 calc PR D 1
H50B H 0.8297 0.5093 0.2208 0.074 Uiso 0.669(5) 1 calc PR D 1
H50C H 0.8344 0.5280 0.2020 0.074 Uiso 0.331(5) 1 calc PR D 2
H50D H 0.7684 0.4072 0.2118 0.074 Uiso 0.331(5) 1 calc PR D 2
C52 C 0.6604(3) 0.4498(2) 0.05436(12) 0.0489(5) Uani 1 1 d D . .
H52A H 0.6575 0.4935 0.0143 0.059 Uiso 0.669(5) 1 calc PR D 1
H52B H 0.6467 0.3759 0.0344 0.059 Uiso 0.669(5) 1 calc PR D 1
H52C H 0.6948 0.5173 0.0357 0.059 Uiso 0.331(5) 1 calc PR D 2
H52D H 0.6216 0.3928 0.0131 0.059 Uiso 0.331(5) 1 calc PR D 2
C51 C 0.7957(4) 0.4891(4) 0.10817(19) 0.0492(9) Uani 0.669(5) 1 d PD D 1
H51A H 0.8343 0.5664 0.1100 0.059 Uiso 0.669(5) 1 calc PR D 1
H51B H 0.8666 0.4546 0.0975 0.059 Uiso 0.669(5) 1 calc PR D 1
C51A C 0.7867(8) 0.4269(8) 0.1099(4) 0.0492(9) Uani 0.331(5) 1 d PD D 2
H51C H 0.7814 0.3509 0.1050 0.059 Uiso 0.331(5) 1 calc PR D 2
H51D H 0.8806 0.4685 0.1046 0.059 Uiso 0.331(5) 1 calc PR D 2
F2A F 0.7023(5) 1.4703(4) 0.3496(3) 0.0469(15) Uiso 0.244(3) 1 d PD B 2
O4A O 0.3872(13) 1.0057(9) 0.4397(7) 0.025(3) Uiso 0.244(3) 1 d PD . 2
C23A C 0.5365(13) 1.2148(11) 0.3966(8) 0.043(4) Uiso 0.244(3) 1 d PD B 2
H23A H 0.5625 1.1631 0.4248 0.051 Uiso 0.244(3) 1 calc PR B 2
C24A C 0.641(2) 1.3083(16) 0.3949(16) 0.035(7) Uiso 0.244(3) 1 d PD B 2
H24A H 0.7370 1.3211 0.4228 0.042 Uiso 0.244(3) 1 calc PR B 2
C25A C 0.6029(13) 1.3810(12) 0.3521(12) 0.017(3) Uiso 0.244(3) 1 d PD B 2
C26A C 0.4610(11) 1.3671(8) 0.3168(7) 0.029(3) Uiso 0.244(3) 1 d PD B 2
H26A H 0.4342 1.4214 0.2918 0.035 Uiso 0.244(3) 1 calc PR B 2
C27A C 0.3589(12) 1.2755(8) 0.3177(5) 0.033(2) Uiso 0.244(3) 1 d PD B 2
H27A H 0.2629 1.2657 0.2912 0.040 Uiso 0.244(3) 1 calc PR B 2
C28A C 0.3937(10) 1.1966(8) 0.3570(5) 0.025(2) Uiso 0.244(3) 1 d PD B 2
C29A C 0.2786(8) 1.0993(5) 0.3517(4) 0.0322(18) Uiso 0.244(3) 1 d PD B 2
H29A H 0.1899 1.0955 0.3191 0.039 Uiso 0.244(3) 1 calc PR B 2
C30A C 0.2818(9) 1.0151(6) 0.3865(4) 0.0327(19) Uiso 0.244(3) 1 d PD B 2
C31A C 0.1551(10) 0.9204(7) 0.3680(5) 0.029(3) Uiso 0.244(3) 1 d PD B 2
C32A C 0.0465(12) 0.8973(7) 0.3052(6) 0.029(2) Uiso 0.244(3) 1 d PD B 2
H32A H 0.0504 0.9473 0.2717 0.035 Uiso 0.244(3) 1 calc PR B 2
C33A C -0.0659(13) 0.8082(11) 0.2878(7) 0.036(3) Uiso 0.244(3) 1 d PD B 2
H33A H -0.1391 0.7977 0.2445 0.043 Uiso 0.244(3) 1 calc PR B 2
C34A C -0.070(3) 0.7328(18) 0.3356(13) 0.043(7) Uiso 0.244(3) 1 d PD B 2
H34A H -0.1494 0.6716 0.3273 0.052 Uiso 0.244(3) 1 calc PR B 2
C35A C 0.045(3) 0.7498(14) 0.3956(12) 0.016(5) Uiso 0.244(3) 1 d PD B 2
H35A H 0.0525 0.6941 0.4238 0.019 Uiso 0.244(3) 1 calc PR B 2
C36A C 0.1491(15) 0.8471(10) 0.4156(7) 0.030(4) Uiso 0.244(3) 1 d PD B 2
H36A H 0.2154 0.8623 0.4617 0.036 Uiso 0.244(3) 1 calc PR B 2

loop_
_atom_site_aniso_label
_atom_site_aniso_U_11
_atom_site_aniso_U_22
_atom_site_aniso_U_33
_atom_site_aniso_U_23
_atom_site_aniso_U_13
_atom_site_aniso_U_12
O2 0.0759(11) 0.0686(11) 0.0431(8) 0.0240(8) 0.0298(8) 0.0487(9)
O3 0.0358(8) 0.0811(11) 0.0343(7) -0.0019(7) 0.0080(6) 0.0219(8)
F1 0.0465(7) 0.0433(7) 0.0828(10) 0.0035(7) 0.0117(7) 0.0056(6)
O1 0.0363(7) 0.0472(8) 0.0262(6) 0.0059(5) 0.0144(5) 0.0195(6)
C1 0.0417(11) 0.0429(11) 0.0357(10) -0.0021(9) 0.0082(8) 0.0103(9)
C2 0.0375(11) 0.0527(13) 0.0410(11) 0.0068(9) 0.0118(9) 0.0080(9)
C3 0.0288(9) 0.0370(10) 0.0511(12) 0.0053(9) 0.0005(9) 0.0076(8)
C4 0.0428(11) 0.0407(11) 0.0544(13) -0.0048(10) 0.0106(10) 0.0146(9)
C5 0.0393(11) 0.0445(12) 0.0426(11) 0.0034(9) 0.0129(9) 0.0140(9)
C6 0.0307(9) 0.0408(10) 0.0286(9) 0.0054(8) 0.0012(7) 0.0152(8)
C7 0.0384(10) 0.0465(11) 0.0253(8) 0.0087(8) 0.0129(7) 0.0195(9)
C8 0.0321(9) 0.0439(11) 0.0240(8) 0.0085(7) 0.0080(7) 0.0187(8)
C9 0.0302(9) 0.0429(10) 0.0246(8) 0.0137(7) 0.0050(7) 0.0139(8)
C10 0.0352(9) 0.0388(10) 0.0262(9) 0.0058(7) 0.0047(7) 0.0128(8)
C11 0.0321(9) 0.0456(11) 0.0296(9) 0.0098(8) 0.0087(7) 0.0104(8)
C12 0.0364(10) 0.0421(11) 0.0335(10) 0.0116(8) 0.0045(8) 0.0108(8)
C13 0.0505(12) 0.0388(11) 0.0389(10) 0.0100(9) 0.0128(9) 0.0180(9)
C14 0.0439(11) 0.0466(12) 0.0354(10) 0.0133(9) 0.0158(9) 0.0221(9)
C15 0.0448(11) 0.0644(14) 0.0386(11) 0.0111(10) 0.0154(9) 0.0314(11)
C16 0.0802(18) 0.0578(15) 0.0495(14) 0.0090(12) 0.0179(13) 0.0198(13)
C17 0.0435(19) 0.0549(16) 0.0440(15) 0.0156(13) 0.0092(14) 0.0076(15)
C17A 0.0435(19) 0.0549(16) 0.0440(15) 0.0156(13) 0.0092(14) 0.0076(15)
C18 0.0770(17) 0.0826(19) 0.0404(12) 0.0231(12) 0.0258(12) 0.0482(15)
C19 0.0471(13) 0.0912(19) 0.0336(11) 0.0007(12) 0.0071(10) 0.0204(13)
C20 0.0581(15) 0.0585(15) 0.0644(16) -0.0147(13) 0.0126(12) 0.0113(12)
C21 0.0488(13) 0.0596(15) 0.0720(16) 0.0320(13) 0.0214(12) 0.0173(11)
C22 0.0417(11) 0.0749(16) 0.0345(10) 0.0128(10) 0.0125(9) 0.0341(11)
Li1 0.0394(17) 0.056(2) 0.0291(15) 0.0098(14) 0.0130(13) 0.0257(16)
O6 0.0359(7) 0.0414(7) 0.0276(6) 0.0088(5) 0.0133(5) 0.0136(6)
F2 0.0337(8) 0.0391(9) 0.0485(9) 0.0004(7) 0.0105(7) 0.0002(6)
O4 0.0235(13) 0.0258(17) 0.0196(11) 0.0069(11) 0.0025(8) 0.0089(12)
C23 0.0227(15) 0.045(2) 0.0221(18) -0.0012(14) 0.0034(14) 0.0138(12)
C24 0.038(3) 0.042(3) 0.041(3) 0.0118(14) 0.0190(17) 0.0198(17)
C25 0.0259(19) 0.032(2) 0.035(2) 0.0006(13) 0.0149(14) 0.0054(14)
C26 0.0238(15) 0.0415(19) 0.0288(14) -0.0019(13) 0.0050(12) 0.0054(15)
C27 0.0239(14) 0.0411(18) 0.0215(13) 0.0026(11) 0.0035(12) 0.0115(13)
C28 0.0195(13) 0.0362(14) 0.0206(14) 0.0003(11) 0.0052(14) 0.0102(10)
C29 0.0251(11) 0.0391(14) 0.0193(10) 0.0092(9) 0.0039(9) 0.0145(10)
C30 0.0244(11) 0.0336(13) 0.0184(10) 0.0040(9) 0.0053(9) 0.0151(11)
C31 0.0325(14) 0.0316(13) 0.0203(11) 0.0055(10) 0.0082(10) 0.0152(13)
C32 0.0317(13) 0.0323(15) 0.0269(13) 0.0062(13) 0.0076(10) 0.0134(12)
C33 0.049(2) 0.035(2) 0.0318(15) 0.0105(15) 0.0094(13) 0.0200(18)
C34 0.053(3) 0.030(3) 0.039(2) 0.009(2) 0.0179(16) 0.0048(16)
C35 0.034(2) 0.038(2) 0.031(2) 0.0050(14) 0.0105(19) 0.011(2)
C36 0.0322(16) 0.0329(16) 0.0268(14) 0.0069(10) 0.0091(12) 0.0123(14)
O5 0.0353(7) 0.0359(7) 0.0305(6) 0.0049(5) 0.0107(5) 0.0160(5)
C37 0.0377(10) 0.0414(11) 0.0304(9) 0.0020(8) 0.0095(8) 0.0101(8)
C38 0.0675(15) 0.0561(14) 0.0432(12) 0.0026(10) 0.0241(11) 0.0274(12)
C40 0.0473(11) 0.0413(11) 0.0432(11) 0.0109(9) 0.0153(9) 0.0251(9)
C39 0.0503(17) 0.0341(16) 0.0570(15) 0.0094(12) 0.0316(13) 0.0160(13)
C39A 0.0503(17) 0.0341(16) 0.0570(15) 0.0094(12) 0.0316(13) 0.0160(13)
C41 0.0375(10) 0.0444(11) 0.0393(10) 0.0088(9) 0.0141(8) 0.0212(9)
C42 0.0388(11) 0.0441(11) 0.0410(11) 0.0052(9) 0.0155(9) 0.0108(9)
C43 0.0470(11) 0.0418(11) 0.0379(10) 0.0100(9) 0.0189(9) 0.0109(9)
C44 0.0488(12) 0.0474(12) 0.0254(9) 0.0058(8) 0.0133(8) 0.0052(9)
Li2 0.0338(15) 0.0371(16) 0.0235(14) 0.0068(12) 0.0084(12) 0.0166(13)
O7 0.0350(7) 0.0505(9) 0.0702(10) 0.0245(8) 0.0191(7) 0.0164(7)
C45 0.0351(10) 0.0420(12) 0.0672(14) 0.0074(10) 0.0184(10) 0.0139(9)
C46 0.0361(11) 0.0428(12) 0.0717(15) 0.0060(11) 0.0178(10) 0.0125(9)
C47 0.0450(13) 0.0548(14) 0.0618(15) 0.0191(12) 0.0060(11) 0.0051(11)
C48 0.0406(11) 0.0488(12) 0.0448(11) 0.0136(10) 0.0115(9) 0.0151(9)
O8 0.0471(9) 0.0740(11) 0.0413(8) 0.0065(8) 0.0094(7) 0.0159(8)
C49 0.0572(13) 0.0585(14) 0.0364(11) 0.0109(10) 0.0112(10) 0.0278(11)
C50 0.0542(14) 0.089(2) 0.0437(13) -0.0008(12) 0.0078(11) 0.0309(14)
C52 0.0561(13) 0.0609(14) 0.0368(11) 0.0103(10) 0.0160(10) 0.0244(11)
C51 0.0399(14) 0.055(2) 0.0509(16) 0.006(2) 0.0132(12) 0.0084(19)
C51A 0.0399(14) 0.055(2) 0.0509(16) 0.006(2) 0.0132(12) 0.0084(19)

loop_
_atom_type_symbol
_atom_type_description
_atom_type_scat_dispersion_real
_atom_type_scat_dispersion_imag
_atom_type_scat_source
C C 0.0181 0.0091 'International Tables Vol C Tables 4.2.6.8 and 6.1.1.4'
H H 0.0000 0.0000 'International Tables Vol C Tables 4.2.6.8 and 6.1.1.4'
Li Li 0.0008 0.0003 'International Tables Vol C Tables 4.2.6.8 and 6.1.1.4'
F F 0.0727 0.0534 'International Tables Vol C Tables 4.2.6.8 and 6.1.1.4'
O O 0.0492 0.0322 'International Tables Vol C Tables 4.2.6.8 and 6.1.1.4'

loop_
_geom_angle_atom_site_label_1
_geom_angle_atom_site_label_2
_geom_angle_atom_site_label_3
_geom_angle
_geom_angle_site_symmetry_1
_geom_angle_site_symmetry_3
_geom_angle_publ_flag
C15 O2 C18 107.38(16) . . ?
C15 O2 Li1 127.49(16) . . ?
C18 O2 Li1 122.19(17) . . ?
C22 O3 C19 105.23(16) . . ?
C22 O3 Li1 122.07(16) . . ?
C19 O3 Li1 128.76(17) . . ?
C8 O1 Li1 141.06(15) . . ?
C8 O1 Li1 129.99(15) . 2 ?
Li1 O1 Li1 87.99(14) . 2 ?
C2 C1 C6 121.80(19) . . ?
C2 C1 H1 119.1 . . ?
C6 C1 H1 119.1 . . ?
C3 C2 C1 118.8(2) . . ?
C3 C2 H2 120.6 . . ?
C1 C2 H2 120.6 . . ?
F1 C3 C4 119.39(19) . . ?
F1 C3 C2 118.9(2) . . ?
C4 C3 C2 121.7(2) . . ?
C3 C4 C5 118.86(19) . . ?
C3 C4 H4 120.6 . . ?
C5 C4 H4 120.6 . . ?
C4 C5 C6 122.2(2) . . ?
C4 C5 H5 118.9 . . ?
C6 C5 H5 118.9 . . ?
C5 C6 C1 116.72(19) . . ?
C5 C6 C7 118.18(17) . . ?
C1 C6 C7 125.11(17) . . ?
C8 C7 C6 127.54(17) . . ?
C8 C7 H7 116.2 . . ?
C6 C7 H7 116.2 . . ?
O1 C8 C7 123.99(18) . . ?
O1 C8 C9 115.75(16) . . ?
C7 C8 C9 120.25(16) . . ?
C14 C9 C10 117.21(18) . . ?
C14 C9 C8 119.09(16) . . ?
C10 C9 C8 123.64(17) . . ?
C11 C10 C9 120.99(18) . . ?
C11 C10 H10 119.5 . . ?
C9 C10 H10 119.5 . . ?
C12 C11 C10 120.55(18) . . ?
C12 C11 H11 119.7 . . ?
C10 C11 H11 119.7 . . ?
C13 C12 C11 118.97(19) . . ?
C13 C12 H12 120.5 . . ?
C11 C12 H12 120.5 . . ?
C14 C13 C12 120.69(19) . . ?
C14 C13 H13 119.7 . . ?
C12 C13 H13 119.7 . . ?
C13 C14 C9 121.58(18) . . ?
C13 C14 H14 119.2 . . ?
C9 C14 H14 119.2 . . ?
O2 C15 C16 104.88(18) . . ?
O2 C15 H15A 110.8 . . ?
C16 C15 H15A 110.8 . . ?
O2 C15 H15B 110.8 . . ?
C16 C15 H15B 110.8 . . ?
H15A C15 H15B 108.8 . . ?
C15 C16 C17 100.3(2) . . ?
C15 C16 C17A 104.8(5) . . ?
C17 C16 C17A 29.4(5) . . ?
C15 C16 H16A 111.7 . . ?
C17 C16 H16A 111.7 . . ?
C17A C16 H16A 132.0 . . ?
C15 C16 H16B 111.7 . . ?
C17 C16 H16B 111.7 . . ?
C17A C16 H16B 83.4 . . ?
H16A C16 H16B 109.5 . . ?
C15 C16 H16C 110.8 . . ?
C17 C16 H16C 86.1 . . ?
C17A C16 H16C 110.8 . . ?
H16A C16 H16C 26.8 . . ?
H16B C16 H16C 129.3 . . ?
C15 C16 H16D 110.8 . . ?
C17 C16 H16D 136.7 . . ?
C17A C16 H16D 110.8 . . ?
H16A C16 H16D 84.4 . . ?
H16B C16 H16D 28.7 . . ?
H16C C16 H16D 108.9 . . ?
C18 C17 C16 102.9(2) . . ?
C18 C17 H17A 111.2 . . ?
C16 C17 H17A 111.2 . . ?
C18 C17 H17B 111.2 . . ?
C16 C17 H17B 111.2 . . ?
H17A C17 H17B 109.1 . . ?
C18 C17A C16 101.0(7) . . ?
C18 C17A H17C 111.6 . . ?
C16 C17A H17C 111.6 . . ?
C18 C17A H17D 111.6 . . ?
C16 C17A H17D 111.6 . . ?
H17C C17A H17D 109.4 . . ?
O2 C18 C17A 105.9(5) . . ?
O2 C18 C17 108.0(2) . . ?
C17A C18 C17 31.9(5) . . ?
O2 C18 H18A 110.1 . . ?
C17A C18 H18A 81.8 . . ?
C17 C18 H18A 110.1 . . ?
O2 C18 H18B 110.1 . . ?
C17A C18 H18B 135.7 . . ?
C17 C18 H18B 110.1 . . ?
H18A C18 H18B 108.4 . . ?
O2 C18 H18C 110.6 . . ?
C17A C18 H18C 110.6 . . ?
C17 C18 H18C 133.3 . . ?
H18A C18 H18C 30.8 . . ?
H18B C18 H18C 80.1 . . ?
O2 C18 H18D 110.6 . . ?
C17A C18 H18D 110.6 . . ?
C17 C18 H18D 80.5 . . ?
H18A C18 H18D 131.7 . . ?
H18B C18 H18D 31.7 . . ?
H18C C18 H18D 108.7 . . ?
O3 C19 C20 106.8(2) . . ?
O3 C19 H19A 110.4 . . ?
C20 C19 H19A 110.4 . . ?
O3 C19 H19B 110.4 . . ?
C20 C19 H19B 110.4 . . ?
H19A C19 H19B 108.6 . . ?
C19 C20 C21 104.8(2) . . ?
C19 C20 H20A 110.8 . . ?
C21 C20 H20A 110.8 . . ?
C19 C20 H20B 110.8 . . ?
C21 C20 H20B 110.8 . . ?
H20A C20 H20B 108.9 . . ?
C22 C21 C20 103.65(19) . . ?
C22 C21 H21A 111.0 . . ?
C20 C21 H21A 111.0 . . ?
C22 C21 H21B 111.0 . . ?
C20 C21 H21B 111.0 . . ?
H21A C21 H21B 109.0 . . ?
O3 C22 C21 104.39(18) . . ?
O3 C22 H22A 110.9 . . ?
C21 C22 H22A 110.9 . . ?
O3 C22 H22B 110.9 . . ?
C21 C22 H22B 110.9 . . ?
H22A C22 H22B 108.9 . . ?
O1 Li1 O1 92.01(14) . 2 ?
O1 Li1 O3 116.75(18) . . ?
O1 Li1 O3 117.05(19) 2 . ?
O1 Li1 O2 117.28(19) . . ?
O1 Li1 O2 116.60(18) 2 . ?
O3 Li1 O2 98.65(16) . . ?
O1 Li1 Li1 46.23(10) . 2 ?
O1 Li1 Li1 45.78(10) 2 2 ?
O3 Li1 Li1 130.6(3) . 2 ?
O2 Li1 Li1 130.7(3) . 2 ?
C44 O6 C41 105.63(14) . . ?
C44 O6 Li2 129.26(15) . . ?
C41 O6 Li2 124.96(14) . . ?
C30 O4 Li2 137.6(3) . 2_676 ?
C30 O4 Li2 135.6(3) . . ?
Li2 O4 Li2 84.39(17) 2_676 . ?
C24 C23 C28 122.3(5) . . ?
C24 C23 H23 118.9 . . ?
C28 C23 H23 118.9 . . ?
C25 C24 C23 117.6(7) . . ?
C25 C24 H24 121.2 . . ?
C23 C24 H24 121.2 . . ?
F2 C25 C26 119.1(4) . . ?
F2 C25 C24 118.0(5) . . ?
C26 C25 C24 122.8(6) . . ?
C25 C26 C27 118.7(4) . . ?
C25 C26 H26 120.7 . . ?
C27 C26 H26 120.7 . . ?
C26 C27 C28 122.0(3) . . ?
C26 C27 H27 119.0 . . ?
C28 C27 H27 119.0 . . ?
C27 C28 C23 116.4(3) . . ?
C27 C28 C29 118.5(3) . . ?
C23 C28 C29 125.1(3) . . ?
C30 C29 C28 128.5(2) . . ?
C30 C29 H29 115.7 . . ?
C28 C29 H29 115.7 . . ?
O4 C30 C29 126.1(3) . . ?
O4 C30 C31 114.6(3) . . ?
C29 C30 C31 119.2(2) . . ?
C36 C31 C32 117.1(3) . . ?
C36 C31 C30 119.4(3) . . ?
C32 C31 C30 123.5(3) . . ?
C33 C32 C31 121.3(2) . . ?
C33 C32 H32 119.4 . . ?
C31 C32 H32 119.4 . . ?
C32 C33 C34 120.1(4) . . ?
C32 C33 H33 120.0 . . ?
C34 C33 H33 120.0 . . ?
C35 C34 C33 119.9(5) . . ?
C35 C34 H34 120.1 . . ?
C33 C34 H34 120.1 . . ?
C36 C35 C34 119.5(6) . . ?
C36 C35 H35 120.2 . . ?
C34 C35 H35 120.2 . . ?
C35 C36 C31 122.1(4) . . ?
C35 C36 H36 118.9 . . ?
C31 C36 H36 118.9 . . ?
C37 O5 C40 109.25(14) . . ?
C37 O5 Li2 115.23(14) . . ?
C40 O5 Li2 113.84(14) . . ?
O5 C37 C38 105.21(16) . . ?
O5 C37 H37A 110.7 . . ?
C38 C37 H37A 110.7 . . ?
O5 C37 H37B 110.7 . . ?
C38 C37 H37B 110.7 . . ?
H37A C37 H37B 108.8 . . ?
C39A C38 C39 30.3(7) . . ?
C39A C38 C37 108.7(5) . . ?
C39 C38 C37 102.91(18) . . ?
C39A C38 H38A 130.5 . . ?
C39 C38 H38A 111.2 . . ?
C37 C38 H38A 111.2 . . ?
C39A C38 H38B 81.7 . . ?
C39 C38 H38B 111.2 . . ?
C37 C38 H38B 111.2 . . ?
H38A C38 H38B 109.1 . . ?
C39A C38 H38C 109.9 . . ?
C39 C38 H38C 85.1 . . ?
C37 C38 H38C 109.9 . . ?
H38A C38 H38C 27.8 . . ?
H38B C38 H38C 130.3 . . ?
C39A C38 H38D 109.9 . . ?
C39 C38 H38D 136.7 . . ?
C37 C38 H38D 109.9 . . ?
H38A C38 H38D 82.5 . . ?
H38B C38 H38D 30.2 . . ?
H38C C38 H38D 108.3 . . ?
O5 C40 C39 106.54(17) . . ?
O5 C40 C39A 103.4(5) . . ?
C39 C40 C39A 28.9(6) . . ?
O5 C40 H40A 110.4 . . ?
C39 C40 H40A 110.4 . . ?
C39A C40 H40A 134.9 . . ?
O5 C40 H40B 110.4 . . ?
C39 C40 H40B 110.4 . . ?
C39A C40 H40B 85.6 . . ?
H40A C40 H40B 108.6 . . ?
O5 C40 H40C 111.1 . . ?
C39 C40 H40C 83.7 . . ?
C39A C40 H40C 111.1 . . ?
H40A C40 H40C 28.4 . . ?
H40B C40 H40C 129.5 . . ?
O5 C40 H40D 111.1 . . ?
C39 C40 H40D 131.6 . . ?
C39A C40 H40D 111.1 . . ?
H40A C40 H40D 83.8 . . ?
H40B C40 H40D 27.1 . . ?
H40C C40 H40D 109.0 . . ?
C38 C39 C40 102.66(19) . . ?
C38 C39 H39A 111.2 . . ?
C40 C39 H39A 111.2 . . ?
C38 C39 H39B 111.2 . . ?
C40 C39 H39B 111.2 . . ?
H39A C39 H39B 109.1 . . ?
C38 C39A C40 107.5(7) . . ?
C38 C39A H39C 110.2 . . ?
C40 C39A H39C 110.2 . . ?
C38 C39A H39D 110.2 . . ?
C40 C39A H39D 110.2 . . ?
H39C C39A H39D 108.5 . . ?
O6 C41 C42 104.26(15) . . ?
O6 C41 H41A 110.9 . . ?
C42 C41 H41A 110.9 . . ?
O6 C41 H41B 110.9 . . ?
C42 C41 H41B 110.9 . . ?
H41A C41 H41B 108.9 . . ?
C41 C42 C43 103.36(17) . . ?
C41 C42 H42A 111.1 . . ?
C43 C42 H42A 111.1 . . ?
C41 C42 H42B 111.1 . . ?
C43 C42 H42B 111.1 . . ?
H42A C42 H42B 109.1 . . ?
C42 C43 C44 104.60(16) . . ?
C42 C43 H43A 110.8 . . ?
C44 C43 H43A 110.8 . . ?
C42 C43 H43B 110.8 . . ?
C44 C43 H43B 110.8 . . ?
H43A C43 H43B 108.9 . . ?
O6 C44 C43 106.40(16) . . ?
O6 C44 H44A 110.4 . . ?
C43 C44 H44A 110.4 . . ?
O6 C44 H44B 110.4 . . ?
C43 C44 H44B 110.4 . . ?
H44A C44 H44B 108.6 . . ?
O4A Li2 O4 99.1(5) . 2_676 ?
O4A Li2 O4 8.9(4) . . ?
O4 Li2 O4 95.62(17) 2_676 . ?
O4A Li2 O6 118.2(5) . . ?
O4 Li2 O6 111.28(19) 2_676 . ?
O4 Li2 O6 112.59(19) . . ?
O4A Li2 O5 110.6(4) . . ?
O4 Li2 O5 119.0(2) 2_676 . ?
O4 Li2 O5 119.2(2) . . ?
O6 Li2 O5 99.73(14) . . ?
O4A Li2 O4A 97.3(5) . 2_676 ?
O4 Li2 O4A 8.1(4) 2_676 2_676 ?
O4 Li2 O4A 92.8(4) . 2_676 ?
O6 Li2 O4A 105.7(4) . 2_676 ?
O5 Li2 O4A 126.7(4) . 2_676 ?
O4A Li2 Li2 51.2(4) . 2_676 ?
O4 Li2 Li2 48.49(14) 2_676 2_676 ?
O4 Li2 Li2 47.12(15) . 2_676 ?
O6 Li2 Li2 123.8(2) . 2_676 ?
O5 Li2 Li2 136.5(2) . 2_676 ?
O4A Li2 Li2 46.2(4) 2_676 2_676 ?
C45 O7 C48 106.90(16) . . ?
O7 C45 C46 105.85(17) . . ?
O7 C45 H45A 110.6 . . ?
C46 C45 H45A 110.6 . . ?
O7 C45 H45B 110.6 . . ?
C46 C45 H45B 110.6 . . ?
H45A C45 H45B 108.7 . . ?
C45 C46 C47 104.04(18) . . ?
C45 C46 H46A 110.9 . . ?
C47 C46 H46A 110.9 . . ?
C45 C46 H46B 110.9 . . ?
C47 C46 H46B 110.9 . . ?
H46A C46 H46B 109.0 . . ?
C48 C47 C46 105.24(19) . . ?
C48 C47 H47A 110.7 . . ?
C46 C47 H47A 110.7 . . ?
C48 C47 H47B 110.7 . . ?
C46 C47 H47B 110.7 . . ?
H47A C47 H47B 108.8 . . ?
O7 C48 C47 106.66(17) . . ?
O7 C48 H48A 110.4 . . ?
C47 C48 H48A 110.4 . . ?
O7 C48 H48B 110.4 . . ?
C47 C48 H48B 110.4 . . ?
H48A C48 H48B 108.6 . . ?
C52 O8 C49 108.35(17) . . ?
O8 C49 C50 107.06(18) . . ?
O8 C49 H49A 110.3 . . ?
C50 C49 H49A 110.3 . . ?
O8 C49 H49B 110.3 . . ?
C50 C49 H49B 110.3 . . ?
H49A C49 H49B 108.6 . . ?
C51A C50 C49 110.3(3) . . ?
C51A C50 C51 31.3(3) . . ?
C49 C50 C51 99.9(2) . . ?
C51A C50 H50A 80.6 . . ?
C49 C50 H50A 111.8 . . ?
C51 C50 H50A 111.8 . . ?
C51A C50 H50B 128.2 . . ?
C49 C50 H50B 111.8 . . ?
C51 C50 H50B 111.8 . . ?
H50A C50 H50B 109.5 . . ?
C51A C50 H50C 109.6 . . ?
C49 C50 H50C 109.6 . . ?
C51 C50 H50C 86.7 . . ?
H50A C50 H50C 130.1 . . ?
H50B C50 H50C 26.6 . . ?
C51A C50 H50D 109.6 . . ?
C49 C50 H50D 109.6 . . ?
C51 C50 H50D 139.2 . . ?
H50A C50 H50D 30.9 . . ?
H50B C50 H50D 83.0 . . ?
H50C C50 H50D 108.1 . . ?
O8 C52 C51 106.7(2) . . ?
O8 C52 C51A 108.6(3) . . ?
C51 C52 C51A 30.8(3) . . ?
O8 C52 H52A 110.4 . . ?
C51 C52 H52A 110.4 . . ?
C51A C52 H52A 132.5 . . ?
O8 C52 H52B 110.4 . . ?
C51 C52 H52B 110.4 . . ?
C51A C52 H52B 81.5 . . ?
H52A C52 H52B 108.6 . . ?
O8 C52 H52C 110.0 . . ?
C51 C52 H52C 82.6 . . ?
C51A C52 H52C 110.0 . . ?
H52A C52 H52C 29.9 . . ?
H52B C52 H52C 131.2 . . ?
O8 C52 H52D 110.0 . . ?
C51 C52 H52D 134.6 . . ?
C51A C52 H52D 110.0 . . ?
H52A C52 H52D 80.8 . . ?
H52B C52 H52D 30.7 . . ?
H52C C52 H52D 108.4 . . ?
C52 C51 C50 104.6(3) . . ?
C52 C51 H51A 110.8 . . ?
C50 C51 H51A 110.8 . . ?
C52 C51 H51B 110.8 . . ?
C50 C51 H51B 110.8 . . ?
H51A C51 H51B 108.9 . . ?
C50 C51A C52 101.2(5) . . ?
C50 C51A H51C 111.5 . . ?
C52 C51A H51C 111.5 . . ?
C50 C51A H51D 111.5 . . ?
C52 C51A H51D 111.5 . . ?
H51C C51A H51D 109.3 . . ?
C30A O4A Li2 140.0(11) . . ?
C30A O4A Li2 137.3(10) . 2_676 ?
Li2 O4A Li2 82.7(5) . 2_676 ?
C24A C23A C28A 121.0(12) . . ?
C24A C23A H23A 119.5 . . ?
C28A C23A H23A 119.5 . . ?
C25A C24A C23A 118.8(15) . . ?
C25A C24A H24A 120.6 . . ?
C23A C24A H24A 120.6 . . ?
F2A C25A C24A 119.4(12) . . ?
F2A C25A C26A 119.9(11) . . ?
C24A C25A C26A 120.5(12) . . ?
C27A C26A C25A 120.5(10) . . ?
C27A C26A H26A 119.7 . . ?
C25A C26A H26A 119.7 . . ?
C26A C27A C28A 121.0(9) . . ?
C26A C27A H27A 119.5 . . ?
C28A C27A H27A 119.5 . . ?
C27A C28A C23A 117.8(9) . . ?
C27A C28A C29A 117.0(9) . . ?
C23A C28A C29A 125.2(11) . . ?
C30A C29A C28A 128.7(8) . . ?
C30A C29A H29A 115.6 . . ?
C28A C29A H29A 115.6 . . ?
O4A C30A C29A 127.0(9) . . ?
O4A C30A C31A 113.4(8) . . ?
C29A C30A C31A 119.6(7) . . ?
C36A C31A C32A 117.1(9) . . ?
C36A C31A C30A 117.2(9) . . ?
C32A C31A C30A 125.6(9) . . ?
C33A C32A C31A 124.8(9) . . ?
C33A C32A H32A 117.6 . . ?
C31A C32A H32A 117.6 . . ?
C32A C33A C34A 118.0(12) . . ?
C32A C33A H33A 121.0 . . ?
C34A C33A H33A 121.0 . . ?
C35A C34A C33A 118.0(16) . . ?
C35A C34A H34A 121.0 . . ?
C33A C34A H34A 121.0 . . ?
C34A C35A C36A 121.6(16) . . ?
C34A C35A H35A 119.2 . . ?
C36A C35A H35A 119.2 . . ?
C31A C36A C35A 119.3(12) . . ?
C31A C36A H36A 120.3 . . ?
C35A C36A H36A 120.3 . . ?

loop_
_geom_bond_atom_site_label_1
_geom_bond_atom_site_label_2
_geom_bond_distance
_geom_bond_site_symmetry_2
_geom_bond_publ_flag
O2 C15 1.421(2) . ?
O2 C18 1.440(3) . ?
O2 Li1 1.984(4) . ?
O3 C22 1.429(2) . ?
O3 C19 1.436(3) . ?
O3 Li1 1.967(4) . ?
F1 C3 1.357(2) . ?
O1 C8 1.311(2) . ?
O1 Li1 1.873(3) . ?
O1 Li1 1.887(3) 2 ?
C1 C2 1.387(3) . ?
C1 C6 1.398(3) . ?
C1 H1 0.9500 . ?
C2 C3 1.378(3) . ?
C2 H2 0.9500 . ?
C3 C4 1.366(3) . ?
C4 C5 1.383(3) . ?
C4 H4 0.9500 . ?
C5 C6 1.397(3) . ?
C5 H5 0.9500 . ?
C6 C7 1.472(3) . ?
C7 C8 1.359(3) . ?
C7 H7 0.9500 . ?
C8 C9 1.507(3) . ?
C9 C14 1.391(3) . ?
C9 C10 1.405(3) . ?
C10 C11 1.389(3) . ?
C10 H10 0.9500 . ?
C11 C12 1.382(3) . ?
C11 H11 0.9500 . ?
C12 C13 1.382(3) . ?
C12 H12 0.9500 . ?
C13 C14 1.381(3) . ?
C13 H13 0.9500 . ?
C14 H14 0.9500 . ?
C15 C16 1.499(4) . ?
C15 H15A 0.9900 . ?
C15 H15B 0.9900 . ?
C16 C17 1.545(4) . ?
C16 C17A 1.622(12) . ?
C16 H16A 0.9900 . ?
C16 H16B 0.9900 . ?
C16 H16C 0.9900 . ?
C16 H16D 0.9900 . ?
C17 C18 1.485(4) . ?
C17 H17A 0.9900 . ?
C17 H17B 0.9900 . ?
C17A C18 1.446(12) . ?
C17A H17C 0.9900 . ?
C17A H17D 0.9900 . ?
C18 H18A 0.9900 . ?
C18 H18B 0.9900 . ?
C18 H18C 0.9900 . ?
C18 H18D 0.9900 . ?
C19 C20 1.494(4) . ?
C19 H19A 0.9900 . ?
C19 H19B 0.9900 . ?
C20 C21 1.518(4) . ?
C20 H20A 0.9900 . ?
C20 H20B 0.9900 . ?
C21 C22 1.502(4) . ?
C21 H21A 0.9900 . ?
C21 H21B 0.9900 . ?
C22 H22A 0.9900 . ?
C22 H22B 0.9900 . ?
Li1 O1 1.887(3) 2 ?
Li1 Li1 2.612(6) 2 ?
O6 C44 1.431(2) . ?
O6 C41 1.437(2) . ?
O6 Li2 1.973(3) . ?
F2 C25 1.362(7) . ?
O4 C30 1.306(3) . ?
O4 Li2 1.869(5) 2_676 ?
O4 Li2 1.910(4) . ?
C23 C24 1.393(7) . ?
C23 C28 1.411(5) . ?
C23 H23 0.9500 . ?
C24 C25 1.376(7) . ?
C24 H24 0.9500 . ?
C25 C26 1.373(6) . ?
C26 C27 1.383(5) . ?
C26 H26 0.9500 . ?
C27 C28 1.405(4) . ?
C27 H27 0.9500 . ?
C28 C29 1.461(3) . ?
C29 C30 1.366(3) . ?
C29 H29 0.9500 . ?
C30 C31 1.502(4) . ?
C31 C36 1.384(5) . ?
C31 C32 1.407(4) . ?
C32 C33 1.370(5) . ?
C32 H32 0.9500 . ?
C33 C34 1.383(6) . ?
C33 H33 0.9500 . ?
C34 C35 1.382(7) . ?
C34 H34 0.9500 . ?
C35 C36 1.377(5) . ?
C35 H35 0.9500 . ?
C36 H36 0.9500 . ?
O5 C37 1.440(2) . ?
O5 C40 1.447(2) . ?
O5 Li2 1.984(3) . ?
C37 C38 1.519(3) . ?
C37 H37A 0.9900 . ?
C37 H37B 0.9900 . ?
C38 C39A 1.383(12) . ?
C38 C39 1.499(4) . ?
C38 H38A 0.9900 . ?
C38 H38B 0.9900 . ?
C38 H38C 0.9900 . ?
C38 H38D 0.9900 . ?
C40 C39 1.520(3) . ?
C40 C39A 1.538(11) . ?
C40 H40A 0.9900 . ?
C40 H40B 0.9900 . ?
C40 H40C 0.9900 . ?
C40 H40D 0.9900 . ?
C39 H39A 0.9900 . ?
C39 H39B 0.9900 . ?
C39A H39C 0.9900 . ?
C39A H39D 0.9900 . ?
C41 C42 1.513(3) . ?
C41 H41A 0.9900 . ?
C41 H41B 0.9900 . ?
C42 C43 1.524(3) . ?
C42 H42A 0.9900 . ?
C42 H42B 0.9900 . ?
C43 C44 1.525(3) . ?
C43 H43A 0.9900 . ?
C43 H43B 0.9900 . ?
C44 H44A 0.9900 . ?
C44 H44B 0.9900 . ?
Li2 O4A 1.846(13) . ?
Li2 O4 1.869(5) 2_676 ?
Li2 O4A 1.993(13) 2_676 ?
Li2 Li2 2.538(6) 2_676 ?
O7 C45 1.418(2) . ?
O7 C48 1.430(3) . ?
C45 C46 1.511(3) . ?
C45 H45A 0.9900 . ?
C45 H45B 0.9900 . ?
C46 C47 1.512(3) . ?
C46 H46A 0.9900 . ?
C46 H46B 0.9900 . ?
C47 C48 1.511(3) . ?
C47 H47A 0.9900 . ?
C47 H47B 0.9900 . ?
C48 H48A 0.9900 . ?
C48 H48B 0.9900 . ?
O8 C52 1.424(3) . ?
O8 C49 1.441(3) . ?
C49 C50 1.496(3) . ?
C49 H49A 0.9900 . ?
C49 H49B 0.9900 . ?
C50 C51A 1.474(8) . ?
C50 C51 1.520(4) . ?
C50 H50A 0.9900 . ?
C50 H50B 0.9900 . ?
C50 H50C 0.9900 . ?
C50 H50D 0.9900 . ?
C52 C51 1.449(4) . ?
C52 C51A 1.566(8) . ?
C52 H52A 0.9900 . ?
C52 H52B 0.9900 . ?
C52 H52C 0.9900 . ?
C52 H52D 0.9900 . ?
C51 H51A 0.9900 . ?
C51 H51B 0.9900 . ?
C51A H51C 0.9900 . ?
C51A H51D 0.9900 . ?
F2A C25A 1.344(13) . ?
O4A C30A 1.327(11) . ?
O4A Li2 1.993(13) 2_676 ?
C23A C24A 1.408(15) . ?
C23A C28A 1.408(12) . ?
C23A H23A 0.9500 . ?
C24A C25A 1.376(15) . ?
C24A H24A 0.9500 . ?
C25A C26A 1.387(13) . ?
C26A C27A 1.371(11) . ?
C26A H26A 0.9500 . ?
C27A C28A 1.396(11) . ?
C27A H27A 0.9500 . ?
C28A C29A 1.468(10) . ?
C29A C30A 1.338(10) . ?
C29A H29A 0.9500 . ?
C30A C31A 1.489(10) . ?
C31A C36A 1.373(12) . ?
C31A C32A 1.382(11) . ?
C32A C33A 1.363(12) . ?
C32A H32A 0.9500 . ?
C33A C34A 1.396(15) . ?
C33A H33A 0.9500 . ?
C34A C35A 1.388(16) . ?
C34A H34A 0.9500 . ?
C35A C36A 1.397(14) . ?
C35A H35A 0.9500 . ?
C36A H36A 0.9500 . ?

loop_
_geom_torsion_atom_site_label_1
_geom_torsion_atom_site_label_2
_geom_torsion_atom_site_label_3
_geom_torsion_atom_site_label_4
_geom_torsion
_geom_torsion_site_symmetry_1
_geom_torsion_site_symmetry_2
_geom_torsion_site_symmetry_3
_geom_torsion_site_symmetry_4
_geom_torsion_publ_flag
C6 C1 C2 C3 -0.4(3) . . . . ?
C1 C2 C3 F1 179.21(18) . . . . ?
C1 C2 C3 C4 1.0(3) . . . . ?
F1 C3 C4 C5 -178.67(18) . . . . ?
C2 C3 C4 C5 -0.5(3) . . . . ?
C3 C4 C5 C6 -0.7(3) . . . . ?
C4 C5 C6 C1 1.3(3) . . . . ?
C4 C5 C6 C7 -178.46(18) . . . . ?
C2 C1 C6 C5 -0.7(3) . . . . ?
C2 C1 C6 C7 179.00(18) . . . . ?
C5 C6 C7 C8 174.24(19) . . . . ?
C1 C6 C7 C8 -5.5(3) . . . . ?
Li1 O1 C8 C7 96.8(3) . . . . ?
Li1 O1 C8 C7 -98.3(3) 2 . . . ?
Li1 O1 C8 C9 -84.1(3) . . . . ?
Li1 O1 C8 C9 80.8(2) 2 . . . ?
C6 C7 C8 O1 1.5(3) . . . . ?
C6 C7 C8 C9 -177.56(16) . . . . ?
O1 C8 C9 C14 11.7(2) . . . . ?
C7 C8 C9 C14 -169.12(17) . . . . ?
O1 C8 C9 C10 -165.45(16) . . . . ?
C7 C8 C9 C10 13.7(3) . . . . ?
C14 C9 C10 C11 0.2(3) . . . . ?
C8 C9 C10 C11 177.44(16) . . . . ?
C9 C10 C11 C12 0.1(3) . . . . ?
C10 C11 C12 C13 -0.2(3) . . . . ?
C11 C12 C13 C14 -0.2(3) . . . . ?
C12 C13 C14 C9 0.5(3) . . . . ?
C10 C9 C14 C13 -0.5(3) . . . . ?
C8 C9 C14 C13 -177.90(17) . . . . ?
C18 O2 C15 C16 32.2(3) . . . . ?
Li1 O2 C15 C16 -167.1(2) . . . . ?
O2 C15 C16 C17 -40.6(3) . . . . ?
O2 C15 C16 C17A -10.8(6) . . . . ?
C15 C16 C17 C18 33.7(3) . . . . ?
C17A C16 C17 C18 -68.3(9) . . . . ?
C15 C16 C17A C18 -13.4(8) . . . . ?
C17 C16 C17A C18 71.3(9) . . . . ?
C15 O2 C18 C17A -42.9(7) . . . . ?
Li1 O2 C18 C17A 155.2(6) . . . . ?
C15 O2 C18 C17 -9.6(3) . . . . ?
Li1 O2 C18 C17 -171.5(2) . . . . ?
C16 C17A C18 O2 32.6(8) . . . . ?
C16 C17A C18 C17 -66.2(9) . . . . ?
C16 C17 C18 O2 -15.9(3) . . . . ?
C16 C17 C18 C17A 75.2(9) . . . . ?
C22 O3 C19 C20 32.2(3) . . . . ?
Li1 O3 C19 C20 -170.3(2) . . . . ?
O3 C19 C20 C21 -11.4(3) . . . . ?
C19 C20 C21 C22 -12.2(3) . . . . ?
C19 O3 C22 C21 -40.0(2) . . . . ?
Li1 O3 C22 C21 160.60(19) . . . . ?
C20 C21 C22 O3 31.8(2) . . . . ?
C8 O1 Li1 O1 168.5(2) . . . 2 ?
Li1 O1 Li1 O1 0.0 2 . . 2 ?
C8 O1 Li1 O3 -69.7(3) . . . . ?
Li1 O1 Li1 O3 121.8(3) 2 . . . ?
C8 O1 Li1 O2 47.0(4) . . . . ?
Li1 O1 Li1 O2 -121.5(3) 2 . . . ?
C8 O1 Li1 Li1 168.5(2) . . . 2 ?
C22 O3 Li1 O1 -154.79(18) . . . . ?
C19 O3 Li1 O1 51.0(3) . . . . ?
C22 O3 Li1 O1 -47.3(3) . . . 2 ?
C19 O3 Li1 O1 158.5(2) . . . 2 ?
C22 O3 Li1 O2 78.6(2) . . . . ?
C19 O3 Li1 O2 -75.6(2) . . . . ?
C22 O3 Li1 Li1 -100.8(3) . . . 2 ?
C19 O3 Li1 Li1 104.9(3) . . . 2 ?
C15 O2 Li1 O1 149.5(2) . . . . ?
C18 O2 Li1 O1 -52.5(3) . . . . ?
C15 O2 Li1 O1 41.9(3) . . . 2 ?
C18 O2 Li1 O1 -160.1(2) . . . 2 ?
C15 O2 Li1 O3 -84.3(2) . . . . ?
C18 O2 Li1 O3 73.8(2) . . . . ?
C15 O2 Li1 Li1 95.1(3) . . . 2 ?
C18 O2 Li1 Li1 -106.8(3) . . . 2 ?
C28 C23 C24 C25 5.3(12) . . . . ?
C23 C24 C25 F2 176.1(7) . . . . ?
C23 C24 C25 C26 -5.6(13) . . . . ?
F2 C25 C26 C27 -179.2(4) . . . . ?
C24 C25 C26 C27 2.6(10) . . . . ?
C25 C26 C27 C28 1.1(5) . . . . ?
C26 C27 C28 C23 -1.3(4) . . . . ?
C26 C27 C28 C29 179.1(2) . . . . ?
C24 C23 C28 C27 -2.0(7) . . . . ?
C24 C23 C28 C29 177.5(6) . . . . ?
C27 C28 C29 C30 -176.0(2) . . . . ?
C23 C28 C29 C30 4.5(4) . . . . ?
Li2 O4 C30 C29 -120.4(4) 2_676 . . . ?
Li2 O4 C30 C29 83.8(5) . . . . ?
Li2 O4 C30 C31 62.1(5) 2_676 . . . ?
Li2 O4 C30 C31 -93.7(4) . . . . ?
C28 C29 C30 O4 1.3(4) . . . . ?
C28 C29 C30 C31 178.7(2) . . . . ?
O4 C30 C31 C36 19.9(4) . . . . ?
C29 C30 C31 C36 -157.8(2) . . . . ?
O4 C30 C31 C32 -160.0(3) . . . . ?
C29 C30 C31 C32 22.3(3) . . . . ?
C36 C31 C32 C33 0.8(4) . . . . ?
C30 C31 C32 C33 -179.3(2) . . . . ?
C31 C32 C33 C34 0.2(6) . . . . ?
C32 C33 C34 C35 -0.2(11) . . . . ?
C33 C34 C35 C36 -0.7(14) . . . . ?
C34 C35 C36 C31 1.7(12) . . . . ?
C32 C31 C36 C35 -1.7(7) . . . . ?
C30 C31 C36 C35 178.4(6) . . . . ?
C40 O5 C37 C38 -17.5(2) . . . . ?
Li2 O5 C37 C38 112.17(18) . . . . ?
O5 C37 C38 C39A 2.5(8) . . . . ?
O5 C37 C38 C39 33.5(2) . . . . ?
C37 O5 C40 C39 -5.3(2) . . . . ?
Li2 O5 C40 C39 -135.73(19) . . . . ?
C37 O5 C40 C39A 24.4(7) . . . . ?
Li2 O5 C40 C39A -106.0(7) . . . . ?
C39A C38 C39 C40 69.3(9) . . . . ?
C37 C38 C39 C40 -35.7(3) . . . . ?
O5 C40 C39 C38 26.1(3) . . . . ?
C39A C40 C39 C38 -61.7(9) . . . . ?
C39 C38 C39A C40 -71.2(10) . . . . ?
C37 C38 C39A C40 12.4(12) . . . . ?
O5 C40 C39A C38 -22.6(12) . . . . ?
C39 C40 C39A C38 77.5(12) . . . . ?
C44 O6 C41 C42 40.99(19) . . . . ?
Li2 O6 C41 C42 -134.93(17) . . . . ?
O6 C41 C42 C43 -33.14(19) . . . . ?
C41 C42 C43 C44 13.7(2) . . . . ?
C41 O6 C44 C43 -32.0(2) . . . . ?
Li2 O6 C44 C43 143.70(18) . . . . ?
C42 C43 C44 O6 10.4(2) . . . . ?
C30 O4 Li2 O4A -83(4) . . . . ?
Li2 O4 Li2 O4A 113(4) 2_676 . . . ?
C30 O4 Li2 O4 163.9(5) . . . 2_676 ?
Li2 O4 Li2 O4 0.0 2_676 . . 2_676 ?
C30 O4 Li2 O6 48.0(5) . . . . ?
Li2 O4 Li2 O6 -115.8(2) 2_676 . . . ?
C30 O4 Li2 O5 -68.2(5) . . . . ?
Li2 O4 Li2 O5 127.9(2) 2_676 . . . ?
C30 O4 Li2 O4A 156.3(4) . . . 2_676 ?
Li2 O4 Li2 O4A -7.6(5) 2_676 . . 2_676 ?
C30 O4 Li2 Li2 163.9(5) . . . 2_676 ?
C44 O6 Li2 O4A -34.5(5) . . . . ?
C41 O6 Li2 O4A 140.4(5) . . . . ?
C44 O6 Li2 O4 -148.2(2) . . . 2_676 ?
C41 O6 Li2 O4 26.8(3) . . . 2_676 ?
C44 O6 Li2 O4 -42.1(3) . . . . ?
C41 O6 Li2 O4 132.8(2) . . . . ?
C44 O6 Li2 O5 85.3(2) . . . . ?
C41 O6 Li2 O5 -99.77(17) . . . . ?
C44 O6 Li2 O4A -142.0(4) . . . 2_676 ?
C41 O6 Li2 O4A 32.9(4) . . . 2_676 ?
C44 O6 Li2 Li2 -94.7(3) . . . 2_676 ?
C41 O6 Li2 Li2 80.3(3) . . . 2_676 ?
C37 O5 Li2 O4A 66.8(5) . . . . ?
C40 O5 Li2 O4A -165.8(5) . . . . ?
C37 O5 Li2 O4 -179.47(19) . . . 2_676 ?
C40 O5 Li2 O4 -52.1(2) . . . 2_676 ?
C37 O5 Li2 O4 64.5(2) . . . . ?
C40 O5 Li2 O4 -168.2(2) . . . . ?
C37 O5 Li2 O6 -58.38(17) . . . . ?
C40 O5 Li2 O6 68.97(17) . . . . ?
C37 O5 Li2 O4A -176.4(5) . . . 2_676 ?
C40 O5 Li2 O4A -49.1(5) . . . 2_676 ?
C37 O5 Li2 Li2 121.6(3) . . . 2_676 ?
C40 O5 Li2 Li2 -111.1(3) . . . 2_676 ?
C48 O7 C45 C46 35.0(2) . . . . ?
O7 C45 C46 C47 -26.7(3) . . . . ?
C45 C46 C47 C48 9.1(3) . . . . ?
C45 O7 C48 C47 -29.0(2) . . . . ?
C46 C47 C48 O7 11.3(3) . . . . ?
C52 O8 C49 C50 -12.8(3) . . . . ?
O8 C49 C50 C51A -1.0(5) . . . . ?
O8 C49 C50 C51 29.7(3) . . . . ?
C49 O8 C52 C51 -11.1(3) . . . . ?
C49 O8 C52 C51A 21.2(4) . . . . ?
O8 C52 C51 C50 30.1(4) . . . . ?
C51A C52 C51 C50 -68.3(6) . . . . ?
C51A C50 C51 C52 76.7(6) . . . . ?
C49 C50 C51 C52 -36.1(3) . . . . ?
C49 C50 C51A C52 12.6(6) . . . . ?
C51 C50 C51A C52 -62.7(6) . . . . ?
O8 C52 C51A C50 -20.6(6) . . . . ?
C51 C52 C51A C50 71.0(6) . . . . ?
O4 Li2 O4A C30A -172.3(13) 2_676 . . . ?
O4 Li2 O4A C30A 120(5) . . . . ?
O6 Li2 O4A C30A 67.5(15) . . . . ?
O5 Li2 O4A C30A -46.5(16) . . . . ?
O4A Li2 O4A C30A 179.8(18) 2_676 . . . ?
Li2 Li2 O4A C30A 179.8(18) 2_676 . . . ?
O4 Li2 O4A Li2 7.9(5) 2_676 . . 2_676 ?
O4 Li2 O4A Li2 -60(3) . . . 2_676 ?
O6 Li2 O4A Li2 -112.2(4) . . . 2_676 ?
O5 Li2 O4A Li2 133.8(3) . . . 2_676 ?
O4A Li2 O4A Li2 0.000(1) 2_676 . . 2_676 ?
C28A C23A C24A C25A -2(4) . . . . ?
C23A C24A C25A F2A -180(2) . . . . ?
C23A C24A C25A C26A 6(4) . . . . ?
F2A C25A C26A C27A 178.8(14) . . . . ?
C24A C25A C26A C27A -7(3) . . . . ?
C25A C26A C27A C28A 3(2) . . . . ?
C26A C27A C28A C23A 1.0(16) . . . . ?
C26A C27A C28A C29A -176.9(9) . . . . ?
C24A C23A C28A C27A -2(2) . . . . ?
C24A C23A C28A C29A 176.0(18) . . . . ?
C27A C28A C29A C30A -176.0(9) . . . . ?
C23A C28A C29A C30A 6.2(15) . . . . ?
Li2 O4A C30A C29A -109.9(14) . . . . ?
Li2 O4A C30A C29A 69.8(18) 2_676 . . . ?
Li2 O4A C30A C31A 72.2(17) . . . . ?
Li2 O4A C30A C31A -108.1(12) 2_676 . . . ?
C28A C29A C30A O4A 7.5(16) . . . . ?
C28A C29A C30A C31A -174.8(8) . . . . ?
O4A C30A C31A C36A 13.2(15) . . . . ?
C29A C30A C31A C36A -164.9(10) . . . . ?
O4A C30A C31A C32A -163.4(11) . . . . ?
C29A C30A C31A C32A 18.6(14) . . . . ?
C36A C31A C32A C33A 0.7(18) . . . . ?
C30A C31A C32A C33A 177.3(10) . . . . ?
C31A C32A C33A C34A -2(2) . . . . ?
C32A C33A C34A C35A -4(4) . . . . ?
C33A C34A C35A C36A 12(5) . . . . ?
C32A C31A C36A C35A 7(2) . . . . ?
C30A C31A C36A C35A -170.2(18) . . . . ?
C34A C35A C36A C31A -13(4) . . . . ?
